data_7245053
loop_
_publ_author_name
'Nicholas, Aaron D.'
'Garman, Leah C.'
'Albano, Nicolina'
'Cahill, Chris'

_publ_section_title
;
 Insight on noncovalent interactions and orbital constructs in
 low-dimensional antimony halide perovskites
;
_journal_name_full 'Physical Chemistry Chemical Physics'
_journal_paper_doi 10.1039/D2CP01996E
_journal_year 2022
_chemical_formula_moiety 'Cl9 Sb2, 3(C5 H5 Cl N)'
_chemical_formula_sum 'C15 H15 Cl12 N3 Sb2'
_chemical_formula_weight 906.20
_chemical_name_common C5H5NSbCl6
_space_group_crystal_system triclinic
_space_group_IT_number 2
_space_group_name_Hall '-P 1'
_space_group_name_H-M_alt 'P -1'
_atom_sites_solution_hydrogens geom
_audit_update_record
;
2021-03-11 deposited with the CCDC.	2022-06-06 downloaded from the CCDC.
;
_cell_angle_alpha 105.975(3)
_cell_angle_beta 91.902(3)
_cell_angle_gamma 95.118(3)
_cell_formula_units_Z 2
_cell_length_a 8.5816(7)
_cell_length_b 12.1045(7)
_cell_length_c 14.9113(12)
_cell_measurement_reflns_used 1288
_cell_measurement_temperature 100.(2)
_cell_measurement_theta_max 27.4105
_cell_measurement_theta_min 2.5591
_cell_volume 1480.47(19)
_computing_cell_refinement 'APEX3 v2019.1-0 (Bruker AXS)'
_computing_data_collection 'Bruker Instrument Service vV6.2.12'
_computing_data_reduction 'SAINT V8.40A (Bruker Nano, Inc., 2019)'
_computing_molecular_graphics 'shelXle (C.B. Huebschle, rev 958)'
_computing_structure_refinement 'SHELXL-2018/3 (Sheldrick, 2018)'
_computing_structure_solution 'SHELXT 2014/5 (Sheldrick, 2014)'
_diffrn_ambient_temperature 100.(2)
_diffrn_detector_area_resol_mean 7.3910
_diffrn_measured_fraction_theta_full 0.999
_diffrn_measured_fraction_theta_max 0.999
_diffrn_measurement_device_type 'Bruker D8 QUEST'
_diffrn_measurement_method '\f and \w scans'
_diffrn_radiation_monochromator 'multilayer mirror'
_diffrn_radiation_type 'Mo K\a'
_diffrn_radiation_wavelength 0.71073
_diffrn_reflns_av_R_equivalents 0.0546
_diffrn_reflns_av_unetI/netI 0.0475
_diffrn_reflns_limit_h_max 11
_diffrn_reflns_limit_h_min -11
_diffrn_reflns_limit_k_max 16
_diffrn_reflns_limit_k_min -16
_diffrn_reflns_limit_l_max 19
_diffrn_reflns_limit_l_min -19
_diffrn_reflns_number 27010
_diffrn_reflns_theta_full 28.29
_diffrn_reflns_theta_max 28.29
_diffrn_reflns_theta_min 1.76
_diffrn_source 'microfocus sealed tube'
_diffrn_source_type 'Incoatec I\mS 3.0'
_exptl_absorpt_coefficient_mu 2.920
_exptl_absorpt_correction_T_max 0.75
_exptl_absorpt_correction_T_min 0.59
_exptl_absorpt_correction_type multi-scan
_exptl_absorpt_process_details
;
Krause, L., Herbst-Irmer, R., Sheldrick, G. M., Stalke, D. (2015).
"Comparison of silver and molybdenum microfocus X-ray sources for
single-crystal structure determination"
J. Appl. Cryst. 48, 3-10.
doi:10.1107/S1600576714022985
;
_exptl_crystal_colour 'clear intense colourless'
_exptl_crystal_density_diffrn 2.033
_exptl_crystal_density_method 'not measured'
_exptl_crystal_description Plate
_exptl_crystal_F_000 864
_exptl_crystal_size_max 0.247
_exptl_crystal_size_mid 0.230
_exptl_crystal_size_min 0.066
_refine_diff_density_max 0.788
_refine_diff_density_min -0.732
_refine_ls_extinction_method none
_refine_ls_goodness_of_fit_ref 1.031
_refine_ls_hydrogen_treatment constr
_refine_ls_matrix_type full
_refine_ls_number_parameters 289
_refine_ls_number_reflns 7346
_refine_ls_number_restraints 0
_refine_ls_restrained_S_all 1.031
_refine_ls_R_factor_all 0.0350
_refine_ls_R_factor_gt 0.0266
_refine_ls_shift/su_max 0.002
_refine_ls_shift/su_mean 0.000
_refine_ls_structure_factor_coef Fsqd
_refine_ls_weighting_details 'w=1/[\s^2^(Fo^2^)+(0.0111P)^2^+0.1000P] where P=(Fo^2^+2Fc^2^)/3'
_refine_ls_weighting_scheme calc
_refine_ls_wR_factor_gt 0.0576
_refine_ls_wR_factor_ref 0.0604
_reflns_number_gt 6301
_reflns_number_total 7346
_reflns_threshold_expression 'I > 2\s(I)'
_cod_data_source_file d2cp01996e2.cif
_cod_data_source_block Cmpd2_LCG1_99_D
_cod_depositor_comments
;
The following automatic conversions were performed:

data item '_exptl_absorpt_correction_type' value 'Multi-Scan' was
changed to 'multi-scan' in accordance with the
/home/data/users/saulius/crontab/automatic-downloads/rss-feeds/RSC/lib/dictionaries/cif_core.dic
dictionary named 'cif_core.dic' version 2.4.2 last updated on
2011-04-26.

Automatic conversion script
Id: cif_fix_values 7556 2019-12-06 15:28:31Z antanas 
;
_cod_database_code 7245053

loop_
_space_group_symop_operation_xyz
'x, y, z'
'-x, -y, -z'

loop_
_atom_site_type_symbol
_atom_site_label
_atom_site_fract_x
_atom_site_fract_y
_atom_site_fract_z
_atom_site_U_iso_or_equiv
_atom_site_adp_type
_atom_site_calc_flag
_atom_site_refinement_flags_adp
_atom_site_refinement_flags_occupancy
_atom_site_refinement_flags_posn
_atom_site_occupancy
_atom_site_disorder_assembly
_atom_site_disorder_group
Sb Sb1 -0.19862(2) 0.41669(2) 0.73781(2) 0.00944(5) Uani d . . . 1 . .
N N1 0.2218(3) 0.3468(2) 0.57985(17) 0.0165(5) Uani d . . . 1 . .
H H1 0.154724 0.391129 0.611317 0.02 Uiso calc U . R 1 . .
Cl Cl1 0.30202(11) 0.78201(9) 0.76812(7) 0.0425(2) Uani d . . . 1 . .
Sb Sb2 0.28283(2) 0.21346(2) 0.89748(2) 0.00903(5) Uani d . . . 1 . .
N N2 0.2440(3) 0.5744(2) 0.96731(17) 0.0195(5) Uani d . . . 1 . .
H H7 0.234238 0.533669 1.007826 0.023 Uiso calc U . R 1 . .
Cl Cl2 0.54019(9) 0.11489(6) 0.41404(5) 0.02070(15) Uani d . . . 1 . .
C C2 0.2742(3) 0.3681(2) 0.5018(2) 0.0170(6) Uani d . . . 1 . .
H H2 0.241247 0.431182 0.48234 0.02 Uiso calc U . R 1 . .
Cl Cl3 1.00475(9) -0.13290(8) 0.60577(5) 0.03013(19) Uani d . . . 1 . .
N N3 0.7041(3) -0.0418(2) 0.84404(17) 0.0175(5) Uani d . . . 1 . .
H H13 0.641694 -0.024638 0.890444 0.021 Uiso calc U . R 1 . .
C C3 0.3757(3) 0.2982(2) 0.45027(19) 0.0145(6) Uani d . . . 1 . .
H H3 0.41415 0.312105 0.394952 0.017 Uiso calc U . R 1 . .
Cl Cl4 0.00179(8) 0.53624(6) 0.66072(5) 0.01768(14) Uani d . . . 1 . .
C C4 0.4207(3) 0.2070(2) 0.48069(19) 0.0142(6) Uani d . . . 1 . .
Cl Cl5 -0.18568(8) 0.24988(6) 0.60643(5) 0.01725(14) Uani d . . . 1 . .
C C5 0.3695(3) 0.1894(3) 0.5631(2) 0.0187(6) Uani d . . . 1 . .
H H5 0.404285 0.129043 0.585576 0.022 Uiso calc U . R 1 . .
Cl Cl6 -0.40377(8) 0.48237(6) 0.65479(5) 0.01583(14) Uani d . . . 1 . .
C C6 0.2672(4) 0.2612(3) 0.6118(2) 0.0211(6) Uani d . . . 1 . .
H H6 0.228844 0.24998 0.667993 0.025 Uiso calc U . R 1 . .
Cl Cl7 -0.41670(8) 0.30630(6) 0.80741(5) 0.01785(14) Uani d . . . 1 . .
C C8 0.1535(3) 0.6601(3) 0.9729(2) 0.0222(7) Uani d . . . 1 . .
H H8 0.080182 0.676281 1.019961 0.027 Uiso calc U . R 1 . .
Cl Cl8 0.05471(8) 0.31291(6) 0.81918(5) 0.01876(14) Uani d . . . 1 . .
Cl Cl9 0.08018(8) 0.09668(6) 0.94461(5) 0.01632(14) Uani d . . . 1 . .
C C9 0.1666(3) 0.7243(3) 0.9109(2) 0.0224(7) Uani d . . . 1 . .
H H9 0.102291 0.784946 0.913572 0.027 Uiso calc U . R 1 . .
C C10 0.2750(3) 0.6992(3) 0.8444(2) 0.0193(6) Uani d . . . 1 . .
Cl Cl10 0.24182(8) 0.38817(6) 1.07992(5) 0.01598(14) Uani d . . . 1 . .
C C11 0.3673(4) 0.6101(3) 0.8392(2) 0.0216(7) Uani d . . . 1 . .
H H11 0.441528 0.592325 0.792779 0.026 Uiso calc U . R 1 . .
Cl Cl11 0.47879(8) 0.12748(6) 0.97951(5) 0.01673(14) Uani d . . . 1 . .
C C12 0.3484(4) 0.5484(3) 0.9027(2) 0.0218(7) Uani d . . . 1 . .
H H12 0.410105 0.486473 0.900807 0.026 Uiso calc U . R 1 . .
Cl Cl12 0.28972(8) 0.06473(6) 0.75206(5) 0.01766(14) Uani d . . . 1 . .
C C14 0.7384(4) 0.0362(3) 0.7979(2) 0.0216(6) Uani d . . . 1 . .
H H14 0.696403 0.108543 0.815729 0.026 Uiso calc U . R 1 . .
C C15 0.8345(3) 0.0122(3) 0.7242(2) 0.0194(6) Uani d . . . 1 . .
H H15 0.860956 0.067247 0.691072 0.023 Uiso calc U . R 1 . .
C C16 0.8913(3) -0.0952(3) 0.7002(2) 0.0172(6) Uani d . . . 1 . .
C C17 0.8560(3) -0.1737(2) 0.75087(19) 0.0173(6) Uani d . . . 1 . .
H H17 0.897865 -0.246209 0.735452 0.021 Uiso calc U . R 1 . .
C C18 0.7603(3) -0.1452(2) 0.8232(2) 0.0185(6) Uani d . . . 1 . .
H H18 0.73368 -0.198041 0.858427 0.022 Uiso calc U . R 1 . .

loop_
_atom_site_aniso_label
_atom_site_aniso_U_11
_atom_site_aniso_U_22
_atom_site_aniso_U_33
_atom_site_aniso_U_12
_atom_site_aniso_U_13
_atom_site_aniso_U_23
Sb1 0.00989(9) 0.00960(9) 0.00952(9) 0.00267(6) 0.00258(6) 0.00306(7)
N1 0.0142(12) 0.0184(12) 0.0155(12) 0.0047(10) 0.0047(10) 0.0008(10)
Cl1 0.0398(5) 0.0537(6) 0.0452(6) -0.0132(4) -0.0081(4) 0.0396(5)
Sb2 0.00993(9) 0.00901(9) 0.00866(9) 0.00173(6) 0.00227(6) 0.00288(7)
N2 0.0173(13) 0.0241(14) 0.0180(13) -0.0042(10) -0.0038(10) 0.0099(11)
Cl2 0.0239(4) 0.0202(4) 0.0181(3) 0.0094(3) 0.0085(3) 0.0025(3)
C2 0.0168(14) 0.0153(14) 0.0188(15) 0.0012(11) -0.0023(12) 0.0052(12)
Cl3 0.0228(4) 0.0431(5) 0.0163(4) -0.0074(3) 0.0068(3) -0.0028(3)
N3 0.0156(12) 0.0193(13) 0.0151(12) 0.0025(10) 0.0025(10) 0.0002(10)
C3 0.0169(14) 0.0171(14) 0.0104(13) 0.0010(11) 0.0023(11) 0.0054(11)
Cl4 0.0160(3) 0.0145(3) 0.0240(4) 0.0035(3) 0.0071(3) 0.0067(3)
C4 0.0135(13) 0.0145(13) 0.0127(13) 0.0008(11) 0.0015(11) 0.0011(11)
Cl5 0.0223(4) 0.0148(3) 0.0132(3) 0.0048(3) 0.0023(3) 0.0004(3)
C5 0.0230(16) 0.0174(15) 0.0187(15) 0.0060(12) 0.0047(12) 0.0087(12)
Cl6 0.0146(3) 0.0188(3) 0.0169(3) 0.0058(3) 0.0016(3) 0.0083(3)
C6 0.0253(16) 0.0228(16) 0.0179(15) 0.0055(13) 0.0091(13) 0.0084(13)
Cl7 0.0180(3) 0.0160(3) 0.0210(4) 0.0009(3) 0.0051(3) 0.0075(3)
C8 0.0147(15) 0.0348(18) 0.0168(15) 0.0032(13) 0.0054(12) 0.0059(14)
Cl8 0.0175(3) 0.0252(4) 0.0156(3) 0.0065(3) 0.0022(3) 0.0076(3)
Cl9 0.0156(3) 0.0175(3) 0.0160(3) -0.0029(3) 0.0046(3) 0.0060(3)
C9 0.0166(15) 0.0250(16) 0.0259(17) 0.0093(13) 0.0001(13) 0.0055(14)
C10 0.0160(14) 0.0237(16) 0.0182(15) -0.0053(12) -0.0033(12) 0.0089(13)
Cl10 0.0189(3) 0.0137(3) 0.0152(3) 0.0024(3) 0.0022(3) 0.0035(3)
C11 0.0198(15) 0.0243(16) 0.0191(15) 0.0024(12) 0.0100(12) 0.0023(13)
Cl11 0.0169(3) 0.0189(3) 0.0169(3) 0.0077(3) 0.0026(3) 0.0072(3)
C12 0.0228(16) 0.0136(14) 0.0276(17) 0.0065(12) -0.0022(13) 0.0021(13)
Cl12 0.0250(4) 0.0128(3) 0.0127(3) 0.0006(3) 0.0053(3) -0.0005(3)
C14 0.0251(16) 0.0137(14) 0.0251(16) 0.0061(12) -0.0010(13) 0.0030(13)
C15 0.0227(16) 0.0165(14) 0.0184(15) -0.0044(12) -0.0049(12) 0.0067(12)
C16 0.0151(14) 0.0211(15) 0.0128(14) -0.0007(11) 0.0000(11) 0.0013(12)
C17 0.0242(16) 0.0143(14) 0.0131(14) 0.0065(12) -0.0006(12) 0.0020(11)
C18 0.0237(16) 0.0160(14) 0.0164(14) 0.0005(12) -0.0027(12) 0.0061(12)

loop_
_atom_type_symbol
_atom_type_description
_atom_type_scat_dispersion_real
_atom_type_scat_dispersion_imag
_atom_type_scat_source
C C 0.0033 0.0016 'International Tables Vol C Tables 4.2.6.8 and 6.1.1.4'
H H 0.0000 0.0000 'International Tables Vol C Tables 4.2.6.8 and 6.1.1.4'
Cl Cl 0.1484 0.1585 'International Tables Vol C Tables 4.2.6.8 and 6.1.1.4'
N N 0.0061 0.0033 'International Tables Vol C Tables 4.2.6.8 and 6.1.1.4'
Sb Sb -0.5866 1.5461 'International Tables Vol C Tables 4.2.6.8 and 6.1.1.4'

loop_
_geom_angle_atom_site_label_1
_geom_angle_atom_site_label_2
_geom_angle_atom_site_label_3
_geom_angle_site_symmetry_1
_geom_angle_site_symmetry_3
_geom_angle
_geom_angle_publ_flag
Cl5 Sb1 Cl6 . . 90.68(2) ?
Cl5 Sb1 Cl7 . . 91.24(2) ?
Cl6 Sb1 Cl7 . . 88.45(2) ?
Cl5 Sb1 Cl4 . . 89.33(2) ?
Cl6 Sb1 Cl4 . . 86.44(2) ?
Cl7 Sb1 Cl4 . . 174.86(2) ?
C6 N1 C2 . . 122.8(3) ?
C6 N1 H1 . . 118.6 ?
C2 N1 H1 . . 118.6 ?
Cl9 Sb2 Cl12 . . 89.76(2) ?
Cl9 Sb2 Cl11 . . 88.42(2) ?
Cl12 Sb2 Cl11 . . 92.84(2) ?
Cl9 Sb2 Cl8 . . 89.02(2) ?
Cl12 Sb2 Cl8 . . 90.60(2) ?
Cl11 Sb2 Cl8 . . 175.69(2) ?
C12 N2 C8 . . 122.3(3) ?
C12 N2 H7 . . 118.8 ?
C8 N2 H7 . . 118.8 ?
N1 C2 C3 . . 119.6(3) ?
N1 C2 H2 . . 120.2 ?
C3 C2 H2 . . 120.2 ?
C14 N3 C18 . . 123.1(3) ?
C14 N3 H13 . . 118.4 ?
C18 N3 H13 . . 118.4 ?
C2 C3 C4 . . 118.5(3) ?
C2 C3 H3 . . 120.7 ?
C4 C3 H3 . . 120.7 ?
C5 C4 C3 . . 120.7(3) ?
C5 C4 Cl2 . . 120.3(2) ?
C3 C4 Cl2 . . 119.0(2) ?
C6 C5 C4 . . 118.5(3) ?
C6 C5 H5 . . 120.7 ?
C4 C5 H5 . . 120.7 ?
N1 C6 C5 . . 119.8(3) ?
N1 C6 H6 . . 120.1 ?
C5 C6 H6 . . 120.1 ?
N2 C8 C9 . . 119.9(3) ?
N2 C8 H8 . . 120.1 ?
C9 C8 H8 . . 120.1 ?
C8 C9 C10 . . 118.4(3) ?
C8 C9 H9 . . 120.8 ?
C10 C9 H9 . . 120.8 ?
C9 C10 C11 . . 121.1(3) ?
C9 C10 Cl1 . . 120.1(2) ?
C11 C10 Cl1 . . 118.8(2) ?
C12 C11 C10 . . 117.9(3) ?
C12 C11 H11 . . 121.1 ?
C10 C11 H11 . . 121.1 ?
N2 C12 C11 . . 120.4(3) ?
N2 C12 H12 . . 119.8 ?
C11 C12 H12 . . 119.8 ?
N3 C14 C15 . . 120.2(3) ?
N3 C14 H14 . . 119.9 ?
C15 C14 H14 . . 119.9 ?
C14 C15 C16 . . 117.7(3) ?
C14 C15 H15 . . 121.2 ?
C16 C15 H15 . . 121.2 ?
C15 C16 C17 . . 120.7(3) ?
C15 C16 Cl3 . . 120.0(2) ?
C17 C16 Cl3 . . 119.3(2) ?
C18 C17 C16 . . 119.0(3) ?
C18 C17 H17 . . 120.5 ?
C16 C17 H17 . . 120.5 ?
N3 C18 C17 . . 119.2(3) ?
N3 C18 H18 . . 120.4 ?
C17 C18 H18 . . 120.4 ?

loop_
_geom_bond_atom_site_label_1
_geom_bond_atom_site_label_2
_geom_bond_site_symmetry_2
_geom_bond_distance
_geom_bond_publ_flag
Sb1 Cl5 . 2.4092(7) ?
Sb1 Cl6 . 2.4313(7) ?
Sb1 Cl7 . 2.6098(7) ?
Sb1 Cl4 . 2.6412(7) ?
N1 C6 . 1.336(4) ?
N1 C2 . 1.343(4) ?
N1 H1 . 0.88 ?
Cl1 C10 . 1.719(3) ?
Sb2 Cl9 . 2.3886(7) ?
Sb2 Cl12 . 2.4135(7) ?
Sb2 Cl11 . 2.5067(7) ?
Sb2 Cl8 . 2.7725(7) ?
N2 C12 . 1.330(4) ?
N2 C8 . 1.338(4) ?
N2 H7 . 0.88 ?
Cl2 C4 . 1.715(3) ?
C2 C3 . 1.372(4) ?
C2 H2 . 0.95 ?
Cl3 C16 . 1.719(3) ?
N3 C14 . 1.331(4) ?
N3 C18 . 1.342(4) ?
N3 H13 . 0.88 ?
C3 C4 . 1.384(4) ?
C3 H3 . 0.95 ?
C4 C5 . 1.383(4) ?
C5 C6 . 1.371(4) ?
C5 H5 . 0.95 ?
C6 H6 . 0.95 ?
C8 C9 . 1.363(4) ?
C8 H8 . 0.95 ?
C9 C10 . 1.373(4) ?
C9 H9 . 0.95 ?
C10 C11 . 1.381(4) ?
C11 C12 . 1.364(4) ?
C11 H11 . 0.95 ?
C12 H12 . 0.95 ?
C14 C15 . 1.377(4) ?
C14 H14 . 0.95 ?
C15 C16 . 1.387(4) ?
C15 H15 . 0.95 ?
C16 C17 . 1.387(4) ?
C17 C18 . 1.365(4) ?
C17 H17 . 0.95 ?
C18 H18 . 0.95 ?
